data_1577083
loop_
_publ_author_name
'Reuel, Paris C.'
'Shandilya, Yogesh'
'Wattoo, M. Talha'
'Altman, Alison B.'

_publ_section_title
;
 Aluminylation: a generalizable route towards low-valent aluminum under
 moderate conditions with controlled product nuclearity through precursor
 design.
;
_journal_issue 20
_journal_name_full 'Chemical science'
_journal_page_first 10251
_journal_page_last 10259
_journal_paper_doi 10.1039/d6sc02187e
_journal_volume 17
_journal_year 2026
_chemical_formula_moiety 'C62 H94 Li2 N4 O'
_chemical_formula_sum 'C62 H94 Li2 N4 O'
_chemical_formula_weight 925.29
_space_group_crystal_system triclinic
_space_group_IT_number 2
_space_group_name_Hall '-P 1'
_space_group_name_H-M_alt 'P -1'
_atom_sites_solution_hydrogens geom
_atom_sites_solution_primary dual
_audit_block_doi 10.5517/ccdc.csd.cc2qyrwb
_audit_creation_date 2026-02-02
_audit_creation_method
;
Olex2 1.5
(compiled 2025.07.13 svn.rb7424aed for OlexSys, GUI svn.r7314)
;
_audit_update_record
;
2026-02-13 deposited with the CCDC.	2026-04-07 downloaded from the CCDC.
;
_cell_angle_alpha 74.173(3)
_cell_angle_beta 86.035(3)
_cell_angle_gamma 86.570(4)
_cell_formula_units_Z 2
_cell_length_a 10.8117(6)
_cell_length_b 14.0773(8)
_cell_length_c 19.9743(11)
_cell_measurement_reflns_used 7651
_cell_measurement_temperature 110.00
_cell_measurement_theta_max 68.33
_cell_measurement_theta_min 3.27
_cell_volume 2915.2(3)
_computing_cell_refinement 'SAINT V8.40B (?, 2016)'
_computing_data_reduction 'SAINT V8.40B (?, 2016)'
_computing_molecular_graphics 'Olex2 1.5 (Dolomanov et al., 2009)'
_computing_publication_material 'Olex2 1.5 (Dolomanov et al., 2009)'
_computing_structure_refinement 'XL  (Sheldrick, 2008)'
_computing_structure_solution 'SHELXT 2018/2 (Sheldrick, 2018)'
_diffrn_ambient_temperature 110.00
_diffrn_measured_fraction_theta_full 0.969
_diffrn_measured_fraction_theta_max 0.964
_diffrn_measurement_device_type 'Bruker APEX-II CCD'
_diffrn_measurement_method '\f and \w scans'
_diffrn_radiation_type CuK\a
_diffrn_radiation_wavelength 1.54178
_diffrn_reflns_av_R_equivalents 0.0405
_diffrn_reflns_av_unetI/netI 0.0484
_diffrn_reflns_Laue_measured_fraction_full 0.969
_diffrn_reflns_Laue_measured_fraction_max 0.964
_diffrn_reflns_limit_h_max 13
_diffrn_reflns_limit_h_min -13
_diffrn_reflns_limit_k_max 16
_diffrn_reflns_limit_k_min -16
_diffrn_reflns_limit_l_max 24
_diffrn_reflns_limit_l_min -24
_diffrn_reflns_number 24662
_diffrn_reflns_point_group_measured_fraction_full 0.969
_diffrn_reflns_point_group_measured_fraction_max 0.964
_diffrn_reflns_theta_full 67.679
_diffrn_reflns_theta_max 68.608
_diffrn_reflns_theta_min 3.266
_diffrn_source_current 1.0
_diffrn_source_power 0.05
_diffrn_source_voltage 50.0
_diffrn_standards_number 0
_exptl_absorpt_coefficient_mu 0.456
_exptl_absorpt_correction_T_max 0.7531
_exptl_absorpt_correction_T_min 0.6155
_exptl_absorpt_correction_type none
_exptl_absorpt_process_details
;
SADABS-2016/2 (Bruker,2016/2) was used for absorption correction.
wR2(int) was 0.1067 before and 0.0767 after correction.
The Ratio of minimum to maximum transmission is 0.8173.
The \l/2 correction factor is Not present.
;
_exptl_crystal_colour colourless
_exptl_crystal_colour_primary colourless
_exptl_crystal_density_diffrn 1.054
_exptl_crystal_description block
_exptl_crystal_F_000 1016
_exptl_crystal_size_max 0.366
_exptl_crystal_size_mid 0.341
_exptl_crystal_size_min 0.293
_refine_diff_density_max 0.359
_refine_diff_density_min -0.287
_refine_diff_density_rms 0.064
_refine_ls_extinction_coef 0.0007(2)
_refine_ls_extinction_expression Fc^*^=kFc[1+0.001xFc^2^\l^3^/sin(2\q)]^-1/4^
_refine_ls_extinction_method 'SHELXL-2019/1 (Sheldrick 2019)'
_refine_ls_goodness_of_fit_ref 1.039
_refine_ls_hydrogen_treatment constr
_refine_ls_matrix_type full
_refine_ls_number_parameters 652
_refine_ls_number_reflns 10348
_refine_ls_number_restraints 1
_refine_ls_restrained_S_all 1.039
_refine_ls_R_factor_all 0.1368
_refine_ls_R_factor_gt 0.0938
_refine_ls_shift/su_max 0.000
_refine_ls_shift/su_mean 0.000
_refine_ls_structure_factor_coef Fsqd
_refine_ls_weighting_details 'w=1/[\s^2^(Fo^2^)+(0.1046P)^2^+5.4440P] where P=(Fo^2^+2Fc^2^)/3'
_refine_ls_weighting_scheme calc
_refine_ls_wR_factor_gt 0.2276
_refine_ls_wR_factor_ref 0.2717
_reflns_Friedel_coverage 0.000
_reflns_number_gt 7083
_reflns_number_total 10348
_reflns_threshold_expression 'I > 2\s(I)'
_cod_data_source_file d6sc02187e2.cif
_cod_data_source_block trip_pcr_2025_171_a
_cod_depositor_comments 'Adding full bibliography for 1577082--1577086.cif.'
_cod_original_sg_symbol_H-M P-1
_cod_database_code 1577083
_shelx_shelxl_version_number 2019/1
_shelx_space_group_comment
;
The symmetry employed for this shelxl refinement is uniquely defined
by the following loop, which should always be used as a source of
symmetry information in preference to the above space-group names.
They are only intended as comments.
;
_shelx_estimated_absorpt_t_max 0.878
_shelx_estimated_absorpt_t_min 0.851
_olex2_refinement_description
;
1. Restrained distances
 C161-C163 \\sim C161-C164
 with sigma of 0.02
2. Others
 Sof(H16A)=Sof(C164)=Sof(H16H)=Sof(H16I)=Sof(H16J)=1-FVAR(1)
 Sof(H161)=Sof(C163)=Sof(H16E)=Sof(H16F)=Sof(H16G)=FVAR(1)
3.a Ternary CH refined with riding coordinates:
 C121(H121), C361(H361), C221(H221), C461(H461), C161(H161), C161(H16A),
 C421(H421), C261(H261), C321(H321)
3.b Secondary CH2 refined with riding coordinates:
 C112(H11A,H11B), C212(H21A,H21B), C113(H11C,H11D), C114(H11E,H11F), C4(H4A,
 H4B), C213(H21C,H21D), C1(H1A,H1B), C3(H3A,H3B), C214(H21E,H21F), C2(H2A,H2B)
3.c Aromatic/amide H refined with riding coordinates:
 C13(H13), C45(H45), C44(H44), C15(H15), C43(H43), C35(H35), C14(H14),
 C23(H23), C33(H33), C24(H24), C25(H25), C34(H34)
3.d Idealised Me refined as rotating group:
 C462(H46A,H46B,H46C), C423(H42A,H42B,H42C), C362(H36A,H36B,H36C), C223(H22A,
 H22B,H22C), C115(H11G,H11H,H11I), C122(H12A,H12B,H12C), C463(H46D,H46E,H46F),
 C123(H12D,H12E,H12F), C262(H26A,H26B,H26C), C363(H36D,H36E,H36F), C222(H22D,
 H22E,H22F), C263(H26D,H26E,H26F), C422(H42D,H42E,H42F), C162(H16B,H16C,H16D),
 C322(H32A,H32B,H32C), C323(H32D,H32E,H32F), C215(H21G,H21H,H21I), C163(H16E,
 H16F,H16G), C164(H16H,H16I,H16J)
;
_olex2_submission_special_instructions 'No special instructions were received'

loop_
_space_group_symop_operation_xyz
'x, y, z'
'-x, -y, -z'

loop_
_atom_site_label
_atom_site_type_symbol
_atom_site_fract_x
_atom_site_fract_y
_atom_site_fract_z
_atom_site_U_iso_or_equiv
_atom_site_adp_type
_atom_site_occupancy
_atom_site_site_symmetry_order
_atom_site_calc_flag
_atom_site_refinement_flags_posn
_atom_site_refinement_flags_adp
_atom_site_refinement_flags_occupancy
_atom_site_disorder_assembly
_atom_site_disorder_group
O1 O 0.9412(2) 0.1391(2) 0.74806(14) 0.0518(7) Uani 1 1 d . . . . .
N4 N 0.7482(3) 0.2959(2) 0.80933(15) 0.0394(7) Uani 1 1 d . . . . .
N3 N 0.7066(3) 0.4553(2) 0.73985(15) 0.0392(7) Uani 1 1 d . . . . .
N2 N 0.6296(3) 0.7028(2) 0.76903(15) 0.0417(7) Uani 1 1 d . . . . .
N1 N 0.5913(3) 0.7174(2) 0.65638(16) 0.0421(7) Uani 1 1 d . . . . .
C211 C 0.7053(3) 0.3881(3) 0.80191(18) 0.0378(8) Uani 1 1 d . . . . .
C41 C 0.7472(3) 0.2248(3) 0.87561(19) 0.0407(8) Uani 1 1 d . . . . .
C12 C 0.6474(3) 0.7724(3) 0.53152(19) 0.0408(8) Uani 1 1 d . . . . .
C111 C 0.6151(3) 0.7618(3) 0.70520(19) 0.0387(8) Uani 1 1 d . . . . .
C46 C 0.6606(3) 0.1496(3) 0.89080(19) 0.0407(8) Uani 1 1 d . . . . .
C31 C 0.7500(3) 0.4168(3) 0.68351(19) 0.0405(8) Uani 1 1 d . . . . .
C11 C 0.5626(3) 0.7737(3) 0.58857(19) 0.0399(8) Uani 1 1 d . . . . .
C21 C 0.6522(3) 0.7405(3) 0.82541(19) 0.0428(8) Uani 1 1 d . . . . .
C112 C 0.6343(3) 0.8725(3) 0.6878(2) 0.0429(8) Uani 1 1 d . . . . .
H11A H 0.639856 0.891909 0.731477 0.051 Uiso 1 1 calc R U . . .
H11B H 0.561975 0.909091 0.663513 0.051 Uiso 1 1 calc R U . . .
C42 C 0.8411(4) 0.2210(3) 0.92233(19) 0.0439(8) Uani 1 1 d . . . . .
C13 C 0.6179(4) 0.8273(3) 0.4647(2) 0.0466(9) Uani 1 1 d . . . . .
H13 H 0.675849 0.828311 0.426544 0.056 Uiso 1 1 calc R U . . .
C212 C 0.6457(3) 0.4235(3) 0.86196(19) 0.0433(8) Uani 1 1 d . . . . .
H21A H 0.666155 0.493141 0.855607 0.052 Uiso 1 1 calc R U . . .
H21B H 0.680574 0.383545 0.905901 0.052 Uiso 1 1 calc R U . . .
C22 C 0.5524(4) 0.7689(3) 0.86576(19) 0.0431(8) Uani 1 1 d . . . . .
C121 C 0.7696(4) 0.7137(3) 0.5416(2) 0.0480(9) Uani 1 1 d . . . . .
H121 H 0.780552 0.689950 0.592845 0.058 Uiso 1 1 calc R U . . .
C16 C 0.4467(3) 0.8247(3) 0.5755(2) 0.0442(9) Uani 1 1 d . . . . .
C361 C 0.5255(4) 0.3857(3) 0.6680(2) 0.0458(9) Uani 1 1 d . . . . .
H361 H 0.516572 0.385969 0.718124 0.055 Uiso 1 1 calc R U . . .
C32 C 0.8774(4) 0.4136(3) 0.6630(2) 0.0458(9) Uani 1 1 d . . . . .
C221 C 0.4206(4) 0.7640(3) 0.8479(2) 0.0472(9) Uani 1 1 d . . . . .
H221 H 0.421157 0.722264 0.814622 0.057 Uiso 1 1 calc R U . . .
C36 C 0.6635(3) 0.3799(3) 0.64770(19) 0.0427(8) Uani 1 1 d . . . . .
C461 C 0.5608(3) 0.1501(3) 0.8401(2) 0.0450(9) Uani 1 1 d . . . . .
H461 H 0.553877 0.218011 0.807608 0.054 Uiso 1 1 calc R U . . .
C26 C 0.7756(4) 0.7436(3) 0.8445(2) 0.0453(9) Uani 1 1 d . . . . .
C161 C 0.3468(4) 0.8157(3) 0.6343(2) 0.0488(9) Uani 1 1 d D . . . .
H161 H 0.378297 0.788703 0.682014 0.059 Uiso 0.29(3) 1 calc R U P A 1
H16A H 0.393473 0.813320 0.676294 0.059 Uiso 0.71(3) 1 calc R U P A 2
C113 C 0.7534(3) 0.9009(3) 0.6411(2) 0.0457(9) Uani 1 1 d . . . . .
H11C H 0.821699 0.853150 0.659983 0.055 Uiso 1 1 calc R U . . .
H11D H 0.739834 0.895636 0.593770 0.055 Uiso 1 1 calc R U . . .
C421 C 0.9391(4) 0.2988(3) 0.9082(2) 0.0495(9) Uani 1 1 d . . . . .
H421 H 0.918506 0.350664 0.864639 0.059 Uiso 1 1 calc R U . . .
C114 C 0.7923(4) 1.0046(3) 0.6359(2) 0.0457(9) Uani 1 1 d . . . . .
H11E H 0.818477 1.007372 0.681843 0.055 Uiso 1 1 calc R U . . .
H11F H 0.720426 1.051643 0.623541 0.055 Uiso 1 1 calc R U . . .
C45 C 0.6706(4) 0.0717(3) 0.9507(2) 0.0469(9) Uani 1 1 d . . . . .
H45 H 0.612157 0.021219 0.961111 0.056 Uiso 1 1 calc R U . . .
C44 C 0.7648(4) 0.0666(3) 0.9957(2) 0.0508(10) Uani 1 1 d . . . . .
H44 H 0.771807 0.012361 1.035938 0.061 Uiso 1 1 calc R U . . .
C261 C 0.8853(4) 0.7068(3) 0.8052(2) 0.0486(9) Uani 1 1 d . . . . .
H261 H 0.855199 0.698081 0.761134 0.058 Uiso 1 1 calc R U . . .
C15 C 0.4221(4) 0.8780(3) 0.5080(2) 0.0523(10) Uani 1 1 d . . . . .
H15 H 0.345019 0.914115 0.499572 0.063 Uiso 1 1 calc R U . . .
C43 C 0.8480(4) 0.1410(3) 0.9814(2) 0.0503(10) Uani 1 1 d . . . . .
H43 H 0.911668 0.137694 1.012573 0.060 Uiso 1 1 calc R U . . .
C35 C 0.7057(4) 0.3403(3) 0.5932(2) 0.0509(10) Uani 1 1 d . . . . .
H35 H 0.647960 0.314861 0.569551 0.061 Uiso 1 1 calc R U . . .
C4 C 0.9434(4) 0.0573(3) 0.8102(2) 0.0512(10) Uani 1 1 d . . . . .
H4A H 0.898576 0.001465 0.803702 0.061 Uiso 1 1 calc R U . . .
H4B H 0.903189 0.077650 0.850455 0.061 Uiso 1 1 calc R U . . .
C14 C 0.5067(4) 0.8798(3) 0.4531(2) 0.0517(10) Uani 1 1 d . . . . .
H14 H 0.488291 0.917126 0.407347 0.062 Uiso 1 1 calc R U . . .
C23 C 0.5769(4) 0.8040(3) 0.9221(2) 0.0518(10) Uani 1 1 d . . . . .
H23 H 0.509797 0.824131 0.949122 0.062 Uiso 1 1 calc R U . . .
C321 C 0.9710(4) 0.4546(3) 0.7002(2) 0.0509(10) Uani 1 1 d . . . . .
H321 H 0.934080 0.451907 0.747972 0.061 Uiso 1 1 calc R U . . .
C33 C 0.9152(4) 0.3748(3) 0.6071(2) 0.0534(10) Uani 1 1 d . . . . .
H33 H 1.000576 0.374180 0.592368 0.064 Uiso 1 1 calc R U . . .
C24 C 0.6980(4) 0.8099(3) 0.9395(2) 0.0536(10) Uani 1 1 d . . . . .
H24 H 0.713410 0.834629 0.977829 0.064 Uiso 1 1 calc R U . . .
C25 C 0.7952(4) 0.7800(3) 0.9011(2) 0.0537(10) Uani 1 1 d . . . . .
H25 H 0.877743 0.784063 0.913275 0.064 Uiso 1 1 calc R U . . .
C462 C 0.6001(4) 0.0779(3) 0.7967(2) 0.0526(10) Uani 1 1 d . . . . .
H46A H 0.612650 0.011350 0.827702 0.079 Uiso 1 1 calc R U . . .
H46B H 0.677623 0.098574 0.769604 0.079 Uiso 1 1 calc R U . . .
H46C H 0.535075 0.077596 0.764887 0.079 Uiso 1 1 calc R U . . .
C34 C 0.8315(4) 0.3375(3) 0.5729(2) 0.0559(10) Uani 1 1 d . . . . .
H34 H 0.859364 0.309994 0.535753 0.067 Uiso 1 1 calc R U . . .
C423 C 0.9412(4) 0.3492(3) 0.9668(2) 0.0549(10) Uani 1 1 d . . . . .
H42A H 0.961063 0.299829 1.010178 0.082 Uiso 1 1 calc R U . . .
H42B H 0.859594 0.380943 0.972902 0.082 Uiso 1 1 calc R U . . .
H42C H 1.004221 0.399223 0.954818 0.082 Uiso 1 1 calc R U . . .
C213 C 0.5044(4) 0.4160(3) 0.8679(2) 0.0506(10) Uani 1 1 d . . . . .
H21C H 0.469529 0.457351 0.824324 0.061 Uiso 1 1 calc R U . . .
H21D H 0.484137 0.346676 0.872790 0.061 Uiso 1 1 calc R U . . .
C362 C 0.4544(4) 0.2990(3) 0.6601(2) 0.0548(10) Uani 1 1 d . . . . .
H36A H 0.453729 0.301354 0.610654 0.082 Uiso 1 1 calc R U . . .
H36B H 0.368974 0.303297 0.679240 0.082 Uiso 1 1 calc R U . . .
H36C H 0.495077 0.236662 0.685417 0.082 Uiso 1 1 calc R U . . .
C1 C 1.0521(4) 0.1250(4) 0.7070(2) 0.0568(11) Uani 1 1 d . . . . .
H1A H 1.075182 0.188089 0.673298 0.068 Uiso 1 1 calc R U . . .
H1B H 1.039898 0.075993 0.680928 0.068 Uiso 1 1 calc R U . . .
C223 C 0.3646(4) 0.8664(3) 0.8116(2) 0.0545(10) Uani 1 1 d . . . . .
H22A H 0.360979 0.908656 0.843431 0.082 Uiso 1 1 calc R U . . .
H22B H 0.280683 0.859703 0.798273 0.082 Uiso 1 1 calc R U . . .
H22C H 0.416510 0.896295 0.769761 0.082 Uiso 1 1 calc R U . . .
C115 C 0.8991(4) 1.0355(3) 0.5812(2) 0.0567(11) Uani 1 1 d . . . . .
H11G H 0.874440 1.030602 0.535945 0.085 Uiso 1 1 calc R U . . .
H11H H 0.972291 0.991813 0.595003 0.085 Uiso 1 1 calc R U . . .
H11I H 0.918818 1.103827 0.577464 0.085 Uiso 1 1 calc R U . . .
C122 C 0.7659(4) 0.6228(3) 0.5143(2) 0.0576(11) Uani 1 1 d . . . . .
H12A H 0.696952 0.582424 0.538272 0.086 Uiso 1 1 calc R U . . .
H12B H 0.844198 0.583831 0.523010 0.086 Uiso 1 1 calc R U . . .
H12C H 0.754167 0.643639 0.464095 0.086 Uiso 1 1 calc R U . . .
C463 C 0.4330(4) 0.1253(4) 0.8771(2) 0.0580(11) Uani 1 1 d . . . . .
H46D H 0.370325 0.135925 0.842310 0.087 Uiso 1 1 calc R U . . .
H46E H 0.412333 0.168169 0.907918 0.087 Uiso 1 1 calc R U . . .
H46F H 0.434712 0.056080 0.904644 0.087 Uiso 1 1 calc R U . . .
C123 C 0.8817(4) 0.7737(4) 0.5085(2) 0.0590(11) Uani 1 1 d . . . . .
H12D H 0.877638 0.792896 0.457657 0.088 Uiso 1 1 calc R U . . .
H12E H 0.957971 0.733613 0.521457 0.088 Uiso 1 1 calc R U . . .
H12F H 0.881428 0.833145 0.525048 0.088 Uiso 1 1 calc R U . . .
C262 C 0.9335(4) 0.6054(3) 0.8486(2) 0.0600(11) Uani 1 1 d . . . . .
H26A H 0.960837 0.611458 0.892975 0.090 Uiso 1 1 calc R U . . .
H26B H 1.003578 0.581498 0.822878 0.090 Uiso 1 1 calc R U . . .
H26C H 0.866979 0.558469 0.857641 0.090 Uiso 1 1 calc R U . . .
C3 C 1.0795(4) 0.0266(3) 0.8229(3) 0.0630(12) Uani 1 1 d . . . . .
H3A H 1.094606 -0.044898 0.827565 0.076 Uiso 1 1 calc R U . . .
H3B H 1.104264 0.041334 0.865694 0.076 Uiso 1 1 calc R U . . .
C363 C 0.4664(4) 0.4826(3) 0.6250(3) 0.0597(11) Uani 1 1 d . . . . .
H36D H 0.507774 0.538428 0.632813 0.090 Uiso 1 1 calc R U . . .
H36E H 0.378085 0.486629 0.639175 0.090 Uiso 1 1 calc R U . . .
H36F H 0.475574 0.484871 0.575434 0.090 Uiso 1 1 calc R U . . .
C214 C 0.4445(4) 0.4481(4) 0.9280(2) 0.0611(11) Uani 1 1 d . . . . .
H21E H 0.469824 0.515731 0.924747 0.073 Uiso 1 1 calc R U . . .
H21F H 0.475510 0.403839 0.971683 0.073 Uiso 1 1 calc R U . . .
C222 C 0.3332(4) 0.7172(3) 0.9113(2) 0.0606(11) Uani 1 1 d . . . . .
H22D H 0.367946 0.652067 0.935836 0.091 Uiso 1 1 calc R U . . .
H22E H 0.251535 0.709896 0.895303 0.091 Uiso 1 1 calc R U . . .
H22F H 0.324809 0.759805 0.942919 0.091 Uiso 1 1 calc R U . . .
C2 C 1.1508(4) 0.0881(4) 0.7586(3) 0.0669(13) Uani 1 1 d . . . . .
H2A H 1.190120 0.143753 0.769076 0.080 Uiso 1 1 calc R U . . .
H2B H 1.215657 0.047057 0.740836 0.080 Uiso 1 1 calc R U . . .
C263 C 0.9898(4) 0.7790(4) 0.7856(3) 0.0674(13) Uani 1 1 d . . . . .
H26D H 0.956147 0.844696 0.761432 0.101 Uiso 1 1 calc R U . . .
H26E H 1.052434 0.756377 0.754918 0.101 Uiso 1 1 calc R U . . .
H26F H 1.027970 0.782528 0.827945 0.101 Uiso 1 1 calc R U . . .
C422 C 1.0680(4) 0.2530(4) 0.8955(3) 0.0698(14) Uani 1 1 d . . . . .
H42D H 1.129099 0.304446 0.884359 0.105 Uiso 1 1 calc R U . . .
H42E H 1.066516 0.223442 0.856425 0.105 Uiso 1 1 calc R U . . .
H42F H 1.090561 0.201824 0.937475 0.105 Uiso 1 1 calc R U . . .
C162 C 0.2580(5) 0.9054(4) 0.6270(3) 0.0740(15) Uani 1 1 d . . . . .
H16B H 0.305184 0.964201 0.622838 0.111 Uiso 1 1 calc R U . . .
H16C H 0.200384 0.895067 0.668206 0.111 Uiso 1 1 calc R U . . .
H16D H 0.211021 0.914678 0.585281 0.111 Uiso 1 1 calc R U . . .
C322 C 0.9940(5) 0.5619(4) 0.6636(3) 0.0772(15) Uani 1 1 d . . . . .
H32A H 1.052879 0.586838 0.689224 0.116 Uiso 1 1 calc R U . . .
H32B H 0.915569 0.600940 0.661808 0.116 Uiso 1 1 calc R U . . .
H32C H 1.028460 0.567262 0.616092 0.116 Uiso 1 1 calc R U . . .
C323 C 1.0937(5) 0.3950(4) 0.7087(3) 0.0811(16) Uani 1 1 d . . . . .
H32D H 1.136036 0.401354 0.662777 0.122 Uiso 1 1 calc R U . . .
H32E H 1.078067 0.325327 0.730981 0.122 Uiso 1 1 calc R U . . .
H32F H 1.146017 0.419954 0.737728 0.122 Uiso 1 1 calc R U . . .
C215 C 0.3035(4) 0.4477(4) 0.9322(3) 0.0788(15) Uani 1 1 d . . . . .
H21G H 0.271898 0.489088 0.888357 0.118 Uiso 1 1 calc R U . . .
H21H H 0.270415 0.473979 0.970770 0.118 Uiso 1 1 calc R U . . .
H21I H 0.277270 0.379949 0.940002 0.118 Uiso 1 1 calc R U . . .
C163 C 0.2471(19) 0.752(2) 0.6161(16) 0.060(7) Uani 0.29(3) 1 d D . P A 1
H16E H 0.214907 0.785668 0.570670 0.090 Uiso 0.29(3) 1 calc R U P A 1
H16F H 0.178822 0.741746 0.651898 0.090 Uiso 0.29(3) 1 calc R U P A 1
H16G H 0.285154 0.687321 0.614318 0.090 Uiso 0.29(3) 1 calc R U P A 1
Li1 Li 0.6393(6) 0.5907(5) 0.7260(3) 0.0468(15) Uani 1 1 d . . . . .
Li2 Li 0.8240(6) 0.2488(5) 0.7325(3) 0.0479(15) Uani 1 1 d . . . . .
C164 C 0.2863(14) 0.7142(10) 0.6518(11) 0.082(5) Uani 0.71(3) 1 d D . P A 2
H16H H 0.237965 0.710783 0.612831 0.123 Uiso 0.71(3) 1 calc R U P A 2
H16I H 0.231365 0.706244 0.693926 0.123 Uiso 0.71(3) 1 calc R U P A 2
H16J H 0.351181 0.661292 0.659708 0.123 Uiso 0.71(3) 1 calc R U P A 2

loop_
_atom_site_aniso_label
_atom_site_aniso_U_11
_atom_site_aniso_U_22
_atom_site_aniso_U_33
_atom_site_aniso_U_23
_atom_site_aniso_U_13
_atom_site_aniso_U_12
O1 0.0465(15) 0.0566(17) 0.0513(15) -0.0149(13) -0.0073(12) 0.0119(13)
N4 0.0369(15) 0.0395(16) 0.0437(16) -0.0144(13) -0.0028(12) -0.0006(13)
N3 0.0385(16) 0.0403(16) 0.0418(16) -0.0164(13) -0.0029(12) 0.0003(13)
N2 0.0484(18) 0.0379(16) 0.0394(16) -0.0125(13) -0.0018(13) 0.0032(13)
N1 0.0414(16) 0.0434(17) 0.0447(17) -0.0167(14) -0.0040(13) -0.0026(13)
C211 0.0308(17) 0.0410(19) 0.0446(19) -0.0158(15) -0.0061(14) -0.0010(14)
C41 0.0388(19) 0.044(2) 0.0427(19) -0.0171(16) -0.0026(15) 0.0013(15)
C12 0.0413(19) 0.0395(19) 0.046(2) -0.0176(16) -0.0052(15) -0.0032(15)
C111 0.0337(17) 0.0402(19) 0.0440(19) -0.0164(15) 0.0022(14) 0.0024(14)
C46 0.0380(19) 0.044(2) 0.0433(19) -0.0186(16) -0.0013(15) 0.0037(15)
C31 0.0407(19) 0.0356(19) 0.0452(19) -0.0121(15) -0.0032(15) 0.0055(15)
C11 0.0406(19) 0.0369(19) 0.0452(19) -0.0154(15) -0.0050(15) -0.0017(15)
C21 0.044(2) 0.0369(19) 0.048(2) -0.0140(16) -0.0029(16) 0.0050(16)
C112 0.0407(19) 0.043(2) 0.046(2) -0.0158(16) -0.0023(16) 0.0013(16)
C42 0.047(2) 0.046(2) 0.0427(19) -0.0170(16) -0.0050(16) -0.0007(17)
C13 0.048(2) 0.051(2) 0.045(2) -0.0191(17) -0.0011(16) -0.0060(18)
C212 0.041(2) 0.050(2) 0.0429(19) -0.0199(17) -0.0045(15) -0.0011(16)
C22 0.046(2) 0.0388(19) 0.046(2) -0.0137(16) -0.0056(16) 0.0045(16)
C121 0.042(2) 0.059(2) 0.042(2) -0.0139(18) -0.0014(16) 0.0031(18)
C16 0.042(2) 0.040(2) 0.055(2) -0.0220(17) -0.0061(17) 0.0004(16)
C361 0.044(2) 0.050(2) 0.048(2) -0.0213(18) -0.0055(16) 0.0008(17)
C32 0.043(2) 0.045(2) 0.047(2) -0.0085(17) -0.0034(16) 0.0005(16)
C221 0.048(2) 0.046(2) 0.052(2) -0.0212(18) -0.0047(17) 0.0027(17)
C36 0.043(2) 0.041(2) 0.045(2) -0.0142(16) -0.0027(16) 0.0034(16)
C461 0.042(2) 0.047(2) 0.046(2) -0.0118(17) -0.0037(16) -0.0058(16)
C26 0.048(2) 0.044(2) 0.045(2) -0.0142(17) -0.0056(16) 0.0032(17)
C161 0.040(2) 0.049(2) 0.061(2) -0.0224(19) 0.0022(17) 0.0003(17)
C113 0.041(2) 0.048(2) 0.050(2) -0.0181(17) 0.0004(16) -0.0045(17)
C421 0.044(2) 0.056(2) 0.052(2) -0.0189(19) -0.0050(17) -0.0041(18)
C114 0.045(2) 0.050(2) 0.045(2) -0.0172(17) -0.0055(16) -0.0041(17)
C45 0.049(2) 0.045(2) 0.047(2) -0.0128(17) -0.0023(17) -0.0022(17)
C44 0.057(2) 0.052(2) 0.044(2) -0.0126(18) -0.0055(18) 0.0027(19)
C261 0.040(2) 0.050(2) 0.058(2) -0.0204(19) -0.0029(17) 0.0042(17)
C15 0.044(2) 0.056(2) 0.062(3) -0.024(2) -0.0119(19) 0.0088(18)
C43 0.045(2) 0.063(3) 0.046(2) -0.0184(19) -0.0090(17) 0.0044(19)
C35 0.055(2) 0.052(2) 0.051(2) -0.0229(19) -0.0042(18) 0.0033(19)
C4 0.055(2) 0.047(2) 0.054(2) -0.0160(18) -0.0052(19) 0.0026(18)
C14 0.053(2) 0.056(2) 0.047(2) -0.0155(18) -0.0111(18) 0.0042(19)
C23 0.056(2) 0.053(2) 0.050(2) -0.0215(19) 0.0028(18) 0.0062(19)
C321 0.039(2) 0.059(2) 0.054(2) -0.0146(19) -0.0032(17) -0.0011(18)
C33 0.045(2) 0.060(3) 0.053(2) -0.016(2) 0.0045(18) 0.0110(19)
C24 0.057(2) 0.058(3) 0.050(2) -0.0227(19) -0.0086(19) 0.007(2)
C25 0.051(2) 0.055(2) 0.058(2) -0.020(2) -0.0130(19) 0.0097(19)
C462 0.054(2) 0.054(2) 0.053(2) -0.0176(19) -0.0117(18) -0.0030(19)
C34 0.057(3) 0.061(3) 0.055(2) -0.026(2) 0.0016(19) 0.005(2)
C423 0.054(2) 0.059(3) 0.055(2) -0.020(2) -0.0069(19) 0.002(2)
C213 0.042(2) 0.053(2) 0.059(2) -0.0210(19) 0.0013(18) -0.0010(18)
C362 0.048(2) 0.054(2) 0.066(3) -0.020(2) -0.0115(19) -0.0036(19)
C1 0.053(2) 0.065(3) 0.055(2) -0.024(2) -0.0045(19) 0.011(2)
C223 0.041(2) 0.062(3) 0.059(2) -0.017(2) -0.0024(18) 0.0087(19)
C115 0.051(2) 0.063(3) 0.056(2) -0.012(2) -0.0027(19) -0.014(2)
C122 0.054(2) 0.054(3) 0.062(3) -0.014(2) 0.005(2) 0.004(2)
C463 0.047(2) 0.074(3) 0.057(2) -0.023(2) -0.0047(19) -0.003(2)
C123 0.047(2) 0.070(3) 0.064(3) -0.029(2) 0.003(2) 0.003(2)
C262 0.051(2) 0.059(3) 0.073(3) -0.024(2) -0.008(2) 0.010(2)
C3 0.058(3) 0.057(3) 0.074(3) -0.018(2) -0.016(2) 0.013(2)
C363 0.043(2) 0.062(3) 0.078(3) -0.025(2) -0.005(2) 0.0045(19)
C214 0.050(2) 0.075(3) 0.065(3) -0.033(2) 0.006(2) -0.004(2)
C222 0.054(3) 0.058(3) 0.068(3) -0.017(2) 0.009(2) -0.006(2)
C2 0.054(3) 0.071(3) 0.079(3) -0.028(3) -0.016(2) 0.014(2)
C263 0.055(3) 0.068(3) 0.084(3) -0.032(3) 0.007(2) -0.001(2)
C422 0.047(2) 0.084(3) 0.093(4) -0.051(3) 0.003(2) -0.007(2)
C162 0.068(3) 0.085(4) 0.062(3) -0.016(3) 0.003(2) 0.029(3)
C322 0.076(3) 0.066(3) 0.088(4) -0.009(3) -0.029(3) -0.019(3)
C323 0.053(3) 0.083(4) 0.117(5) -0.041(3) -0.029(3) 0.013(3)
C215 0.054(3) 0.091(4) 0.105(4) -0.053(3) 0.014(3) -0.007(3)
C163 0.043(10) 0.052(12) 0.080(15) -0.017(10) 0.021(9) -0.005(8)
Li1 0.049(4) 0.042(3) 0.051(4) -0.016(3) 0.003(3) -0.001(3)
Li2 0.045(3) 0.048(4) 0.049(4) -0.010(3) -0.002(3) 0.000(3)
C164 0.071(7) 0.068(6) 0.116(11) -0.044(7) 0.030(8) -0.019(5)

loop_
_atom_type_symbol
_atom_type_description
_atom_type_scat_dispersion_real
_atom_type_scat_dispersion_imag
_atom_type_scat_source
C C 0.0181 0.0091 'International Tables Vol C Tables 4.2.6.8 and 6.1.1.4'
H H 0.0000 0.0000 'International Tables Vol C Tables 4.2.6.8 and 6.1.1.4'
Li Li 0.0008 0.0003 'International Tables Vol C Tables 4.2.6.8 and 6.1.1.4'
N N 0.0311 0.0180 'International Tables Vol C Tables 4.2.6.8 and 6.1.1.4'
O O 0.0492 0.0322 'International Tables Vol C Tables 4.2.6.8 and 6.1.1.4'

loop_
_geom_angle_atom_site_label_1
_geom_angle_atom_site_label_2
_geom_angle_atom_site_label_3
_geom_angle
_geom_angle_site_symmetry_1
_geom_angle_site_symmetry_3
_geom_angle_publ_flag
C4 O1 Li2 125.3(3) . . ?
C1 O1 C4 105.4(3) . . ?
C1 O1 Li2 128.9(3) . . ?
C211 N4 C41 121.9(3) . . ?
C211 N4 Li2 123.1(3) . . ?
C41 N4 Li2 114.9(3) . . ?
C211 N3 C31 113.9(3) . . ?
C211 N3 Li1 123.5(3) . . ?
C31 N3 Li1 122.4(3) . . ?
C111 N2 C21 121.8(3) . . ?
C111 N2 Li1 86.9(3) . . ?
C21 N2 Li1 149.5(3) . . ?
C111 N1 C11 120.8(3) . . ?
C111 N1 Li1 86.0(3) . . ?
C11 N1 Li1 152.6(3) . . ?
N4 C211 N3 122.1(3) . . ?
N4 C211 C212 122.5(3) . . ?
N3 C211 C212 115.3(3) . . ?
C46 C41 N4 119.1(3) . . ?
C46 C41 C42 119.5(3) . . ?
C42 C41 N4 120.9(3) . . ?
C11 C12 C121 121.4(3) . . ?
C13 C12 C11 119.2(3) . . ?
C13 C12 C121 119.4(3) . . ?
N2 C111 N1 116.2(3) . . ?
N2 C111 C112 121.6(3) . . ?
N2 C111 Li1 58.3(2) . . ?
N1 C111 C112 122.0(3) . . ?
N1 C111 Li1 59.1(3) . . ?
C112 C111 Li1 165.6(3) . . ?
C41 C46 C461 120.6(3) . . ?
C45 C46 C41 119.5(3) . . ?
C45 C46 C461 119.8(3) . . ?
N3 C31 Li2 107.3(3) . . ?
C32 C31 N3 121.3(3) . . ?
C32 C31 C36 119.6(3) . . ?
C32 C31 Li2 74.1(3) . . ?
C36 C31 N3 119.1(3) . . ?
C36 C31 Li2 88.2(3) . . ?
N1 C11 C12 119.6(3) . . ?
C16 C11 N1 121.3(3) . . ?
C16 C11 C12 118.9(3) . . ?
N2 C21 C26 120.0(3) . . ?
C22 C21 N2 120.2(3) . . ?
C22 C21 C26 119.7(3) . . ?
C111 C112 H11A 109.3 . . ?
C111 C112 H11B 109.3 . . ?
C111 C112 C113 111.5(3) . . ?
H11A C112 H11B 108.0 . . ?
C113 C112 H11A 109.3 . . ?
C113 C112 H11B 109.3 . . ?
C41 C42 C421 122.1(3) . . ?
C43 C42 C41 118.9(4) . . ?
C43 C42 C421 118.9(3) . . ?
C12 C13 H13 119.4 . . ?
C14 C13 C12 121.2(4) . . ?
C14 C13 H13 119.4 . . ?
C211 C212 H21A 109.1 . . ?
C211 C212 H21B 109.1 . . ?
C211 C212 C213 112.4(3) . . ?
H21A C212 H21B 107.9 . . ?
C213 C212 H21A 109.1 . . ?
C213 C212 H21B 109.1 . . ?
C21 C22 C221 120.9(3) . . ?
C23 C22 C21 119.2(4) . . ?
C23 C22 C221 119.9(3) . . ?
C12 C121 H121 107.4 . . ?
C12 C121 C122 110.3(3) . . ?
C12 C121 C123 113.8(3) . . ?
C122 C121 H121 107.4 . . ?
C123 C121 H121 107.4 . . ?
C123 C121 C122 110.2(3) . . ?
C11 C16 C161 120.1(3) . . ?
C15 C16 C11 119.4(4) . . ?
C15 C16 C161 120.4(3) . . ?
C36 C361 H361 107.8 . . ?
C36 C361 C362 113.9(3) . . ?
C36 C361 C363 109.9(3) . . ?
C362 C361 H361 107.8 . . ?
C362 C361 C363 109.4(3) . . ?
C363 C361 H361 107.8 . . ?
C31 C32 C321 120.0(3) . . ?
C31 C32 Li2 72.0(3) . . ?
C321 C32 Li2 109.5(3) . . ?
C33 C32 C31 119.0(4) . . ?
C33 C32 C321 121.0(4) . . ?
C33 C32 Li2 89.5(3) . . ?
C22 C221 H221 107.6 . . ?
C22 C221 C223 111.9(3) . . ?
C22 C221 C222 113.9(3) . . ?
C223 C221 H221 107.6 . . ?
C223 C221 C222 108.0(3) . . ?
C222 C221 H221 107.6 . . ?
C31 C36 C361 120.0(3) . . ?
C31 C36 Li2 60.9(2) . . ?
C361 C36 Li2 121.2(3) . . ?
C35 C36 C31 119.4(4) . . ?
C35 C36 C361 120.6(3) . . ?
C35 C36 Li2 88.7(3) . . ?
C46 C461 H461 108.0 . . ?
C46 C461 C462 109.8(3) . . ?
C46 C461 C463 112.6(3) . . ?
C462 C461 H461 108.0 . . ?
C462 C461 C463 110.3(3) . . ?
C463 C461 H461 108.0 . . ?
C21 C26 C261 121.2(3) . . ?
C25 C26 C21 118.9(4) . . ?
C25 C26 C261 119.9(4) . . ?
C16 C161 H161 114.1 . . ?
C16 C161 H16A 104.5 . . ?
C16 C161 C163 104.1(8) . . ?
C16 C161 C164 111.0(5) . . ?
C162 C161 C16 114.9(4) . . ?
C162 C161 H161 114.1 . . ?
C162 C161 H16A 104.5 . . ?
C162 C161 C163 93.2(12) . . ?
C162 C161 C164 116.0(7) . . ?
C163 C161 H161 114.1 . . ?
C164 C161 H16A 104.5 . . ?
C112 C113 H11C 108.9 . . ?
C112 C113 H11D 108.9 . . ?
H11C C113 H11D 107.7 . . ?
C114 C113 C112 113.3(3) . . ?
C114 C113 H11C 108.9 . . ?
C114 C113 H11D 108.9 . . ?
C42 C421 H421 107.8 . . ?
C42 C421 C423 112.6(3) . . ?
C42 C421 C422 110.5(4) . . ?
C423 C421 H421 107.8 . . ?
C423 C421 C422 110.2(3) . . ?
C422 C421 H421 107.8 . . ?
C113 C114 H11E 109.3 . . ?
C113 C114 H11F 109.3 . . ?
C113 C114 C115 111.7(3) . . ?
H11E C114 H11F 107.9 . . ?
C115 C114 H11E 109.3 . . ?
C115 C114 H11F 109.3 . . ?
C46 C45 H45 119.5 . . ?
C44 C45 C46 121.0(4) . . ?
C44 C45 H45 119.5 . . ?
C45 C44 H44 120.3 . . ?
C43 C44 C45 119.5(4) . . ?
C43 C44 H44 120.3 . . ?
C26 C261 H261 107.9 . . ?
C26 C261 C262 109.7(3) . . ?
C26 C261 C263 112.9(3) . . ?
C262 C261 H261 107.9 . . ?
C263 C261 H261 107.9 . . ?
C263 C261 C262 110.5(4) . . ?
C16 C15 H15 119.3 . . ?
C14 C15 C16 121.5(4) . . ?
C14 C15 H15 119.3 . . ?
C42 C43 H43 119.2 . . ?
C44 C43 C42 121.6(4) . . ?
C44 C43 H43 119.2 . . ?
C36 C35 H35 119.5 . . ?
C36 C35 C34 121.0(4) . . ?
C34 C35 H35 119.5 . . ?
O1 C4 H4A 110.3 . . ?
O1 C4 H4B 110.3 . . ?
O1 C4 C3 107.1(3) . . ?
H4A C4 H4B 108.6 . . ?
C3 C4 H4A 110.3 . . ?
C3 C4 H4B 110.3 . . ?
C13 C14 C15 119.7(4) . . ?
C13 C14 H14 120.1 . . ?
C15 C14 H14 120.1 . . ?
C22 C23 H23 119.4 . . ?
C24 C23 C22 121.1(4) . . ?
C24 C23 H23 119.4 . . ?
C32 C321 H321 107.5 . . ?
C322 C321 C32 111.2(3) . . ?
C322 C321 H321 107.5 . . ?
C322 C321 C323 109.8(4) . . ?
C323 C321 C32 113.3(4) . . ?
C323 C321 H321 107.5 . . ?
C32 C33 H33 119.2 . . ?
C34 C33 C32 121.6(4) . . ?
C34 C33 H33 119.2 . . ?
C23 C24 H24 120.2 . . ?
C25 C24 C23 119.6(4) . . ?
C25 C24 H24 120.2 . . ?
C26 C25 H25 119.2 . . ?
C24 C25 C26 121.5(4) . . ?
C24 C25 H25 119.2 . . ?
C461 C462 H46A 109.5 . . ?
C461 C462 H46B 109.5 . . ?
C461 C462 H46C 109.5 . . ?
H46A C462 H46B 109.5 . . ?
H46A C462 H46C 109.5 . . ?
H46B C462 H46C 109.5 . . ?
C35 C34 H34 120.3 . . ?
C33 C34 C35 119.5(4) . . ?
C33 C34 H34 120.3 . . ?
C421 C423 H42A 109.5 . . ?
C421 C423 H42B 109.5 . . ?
C421 C423 H42C 109.5 . . ?
H42A C423 H42B 109.5 . . ?
H42A C423 H42C 109.5 . . ?
H42B C423 H42C 109.5 . . ?
C212 C213 H21C 109.0 . . ?
C212 C213 H21D 109.0 . . ?
H21C C213 H21D 107.8 . . ?
C214 C213 C212 113.0(3) . . ?
C214 C213 H21C 109.0 . . ?
C214 C213 H21D 109.0 . . ?
C361 C362 H36A 109.5 . . ?
C361 C362 H36B 109.5 . . ?
C361 C362 H36C 109.5 . . ?
H36A C362 H36B 109.5 . . ?
H36A C362 H36C 109.5 . . ?
H36B C362 H36C 109.5 . . ?
O1 C1 H1A 110.7 . . ?
O1 C1 H1B 110.7 . . ?
O1 C1 C2 105.3(3) . . ?
H1A C1 H1B 108.8 . . ?
C2 C1 H1A 110.7 . . ?
C2 C1 H1B 110.7 . . ?
C221 C223 H22A 109.5 . . ?
C221 C223 H22B 109.5 . . ?
C221 C223 H22C 109.5 . . ?
H22A C223 H22B 109.5 . . ?
H22A C223 H22C 109.5 . . ?
H22B C223 H22C 109.5 . . ?
C114 C115 H11G 109.5 . . ?
C114 C115 H11H 109.5 . . ?
C114 C115 H11I 109.5 . . ?
H11G C115 H11H 109.5 . . ?
H11G C115 H11I 109.5 . . ?
H11H C115 H11I 109.5 . . ?
C121 C122 H12A 109.5 . . ?
C121 C122 H12B 109.5 . . ?
C121 C122 H12C 109.5 . . ?
H12A C122 H12B 109.5 . . ?
H12A C122 H12C 109.5 . . ?
H12B C122 H12C 109.5 . . ?
C461 C463 H46D 109.5 . . ?
C461 C463 H46E 109.5 . . ?
C461 C463 H46F 109.5 . . ?
H46D C463 H46E 109.5 . . ?
H46D C463 H46F 109.5 . . ?
H46E C463 H46F 109.5 . . ?
C121 C123 H12D 109.5 . . ?
C121 C123 H12E 109.5 . . ?
C121 C123 H12F 109.5 . . ?
H12D C123 H12E 109.5 . . ?
H12D C123 H12F 109.5 . . ?
H12E C123 H12F 109.5 . . ?
C261 C262 H26A 109.5 . . ?
C261 C262 H26B 109.5 . . ?
C261 C262 H26C 109.5 . . ?
H26A C262 H26B 109.5 . . ?
H26A C262 H26C 109.5 . . ?
H26B C262 H26C 109.5 . . ?
C4 C3 H3A 110.8 . . ?
C4 C3 H3B 110.8 . . ?
C4 C3 C2 104.5(4) . . ?
H3A C3 H3B 108.9 . . ?
C2 C3 H3A 110.8 . . ?
C2 C3 H3B 110.8 . . ?
C361 C363 H36D 109.5 . . ?
C361 C363 H36E 109.5 . . ?
C361 C363 H36F 109.5 . . ?
H36D C363 H36E 109.5 . . ?
H36D C363 H36F 109.5 . . ?
H36E C363 H36F 109.5 . . ?
C213 C214 H21E 108.8 . . ?
C213 C214 H21F 108.8 . . ?
C213 C214 C215 114.0(4) . . ?
H21E C214 H21F 107.7 . . ?
C215 C214 H21E 108.8 . . ?
C215 C214 H21F 108.8 . . ?
C221 C222 H22D 109.5 . . ?
C221 C222 H22E 109.5 . . ?
C221 C222 H22F 109.5 . . ?
H22D C222 H22E 109.5 . . ?
H22D C222 H22F 109.5 . . ?
H22E C222 H22F 109.5 . . ?
C1 C2 C3 103.5(4) . . ?
C1 C2 H2A 111.1 . . ?
C1 C2 H2B 111.1 . . ?
C3 C2 H2A 111.1 . . ?
C3 C2 H2B 111.1 . . ?
H2A C2 H2B 109.0 . . ?
C261 C263 H26D 109.5 . . ?
C261 C263 H26E 109.5 . . ?
C261 C263 H26F 109.5 . . ?
H26D C263 H26E 109.5 . . ?
H26D C263 H26F 109.5 . . ?
H26E C263 H26F 109.5 . . ?
C421 C422 H42D 109.5 . . ?
C421 C422 H42E 109.5 . . ?
C421 C422 H42F 109.5 . . ?
H42D C422 H42E 109.5 . . ?
H42D C422 H42F 109.5 . . ?
H42E C422 H42F 109.5 . . ?
C161 C162 H16B 109.5 . . ?
C161 C162 H16C 109.5 . . ?
C161 C162 H16D 109.5 . . ?
H16B C162 H16C 109.5 . . ?
H16B C162 H16D 109.5 . . ?
H16C C162 H16D 109.5 . . ?
C321 C322 H32A 109.5 . . ?
C321 C322 H32B 109.5 . . ?
C321 C322 H32C 109.5 . . ?
H32A C322 H32B 109.5 . . ?
H32A C322 H32C 109.5 . . ?
H32B C322 H32C 109.5 . . ?
C321 C323 H32D 109.5 . . ?
C321 C323 H32E 109.5 . . ?
C321 C323 H32F 109.5 . . ?
H32D C323 H32E 109.5 . . ?
H32D C323 H32F 109.5 . . ?
H32E C323 H32F 109.5 . . ?
C214 C215 H21G 109.5 . . ?
C214 C215 H21H 109.5 . . ?
C214 C215 H21I 109.5 . . ?
H21G C215 H21H 109.5 . . ?
H21G C215 H21I 109.5 . . ?
H21H C215 H21I 109.5 . . ?
C161 C163 H16E 109.5 . . ?
C161 C163 H16F 109.5 . . ?
C161 C163 H16G 109.5 . . ?
H16E C163 H16F 109.5 . . ?
H16E C163 H16G 109.5 . . ?
H16F C163 H16G 109.5 . . ?
N3 Li1 N2 141.9(4) . . ?
N3 Li1 N1 146.1(4) . . ?
N3 Li1 C111 164.6(4) . . ?
N2 Li1 N1 69.2(2) . . ?
N2 Li1 C111 34.78(16) . . ?
N1 Li1 C111 34.94(16) . . ?
O1 Li2 N4 121.3(4) . . ?
O1 Li2 C31 156.1(4) . . ?
O1 Li2 C32 122.4(3) . . ?
O1 Li2 C36 150.7(4) . . ?
N4 Li2 C31 73.2(2) . . ?
N4 Li2 C32 93.6(3) . . ?
N4 Li2 C36 87.2(3) . . ?
C31 Li2 C32 33.86(15) . . ?
C31 Li2 C36 30.92(14) . . ?
C32 Li2 C36 55.74(18) . . ?
C161 C164 H16H 109.5 . . ?
C161 C164 H16I 109.5 . . ?
C161 C164 H16J 109.5 . . ?
H16H C164 H16I 109.5 . . ?
H16H C164 H16J 109.5 . . ?
H16I C164 H16J 109.5 . . ?

loop_
_geom_bond_atom_site_label_1
_geom_bond_atom_site_label_2
_geom_bond_distance
_geom_bond_site_symmetry_2
_geom_bond_publ_flag
O1 C4 1.445(5) . ?
O1 C1 1.441(5) . ?
O1 Li2 1.910(7) . ?
N4 C211 1.324(5) . ?
N4 C41 1.425(5) . ?
N4 Li2 1.946(7) . ?
N3 C211 1.338(5) . ?
N3 C31 1.418(4) . ?
N3 Li1 1.953(7) . ?
N2 C111 1.332(5) . ?
N2 C21 1.410(5) . ?
N2 Li1 1.987(7) . ?
N1 C111 1.339(4) . ?
N1 C11 1.415(5) . ?
N1 Li1 2.006(7) . ?
C211 C212 1.511(5) . ?
C41 C46 1.411(5) . ?
C41 C42 1.415(5) . ?
C12 C11 1.416(5) . ?
C12 C13 1.395(5) . ?
C12 C121 1.511(5) . ?
C111 C112 1.525(5) . ?
C111 Li1 2.332(7) . ?
C46 C461 1.529(5) . ?
C46 C45 1.391(5) . ?
C31 C32 1.412(5) . ?
C31 C36 1.417(5) . ?
C31 Li2 2.410(7) . ?
C11 C16 1.411(5) . ?
C21 C22 1.407(5) . ?
C21 C26 1.419(5) . ?
C112 H11A 0.9900 . ?
C112 H11B 0.9900 . ?
C112 C113 1.542(5) . ?
C42 C421 1.527(5) . ?
C42 C43 1.394(5) . ?
C13 H13 0.9500 . ?
C13 C14 1.373(6) . ?
C212 H21A 0.9900 . ?
C212 H21B 0.9900 . ?
C212 C213 1.532(5) . ?
C22 C221 1.502(5) . ?
C22 C23 1.393(5) . ?
C121 H121 1.0000 . ?
C121 C122 1.526(6) . ?
C121 C123 1.525(6) . ?
C16 C161 1.523(5) . ?
C16 C15 1.388(6) . ?
C361 H361 1.0000 . ?
C361 C36 1.522(5) . ?
C361 C362 1.529(5) . ?
C361 C363 1.530(6) . ?
C32 C321 1.523(6) . ?
C32 C33 1.397(6) . ?
C32 Li2 2.436(8) . ?
C221 H221 1.0000 . ?
C221 C223 1.535(6) . ?
C221 C222 1.543(6) . ?
C36 C35 1.391(5) . ?
C36 Li2 2.757(8) . ?
C461 H461 1.0000 . ?
C461 C462 1.531(6) . ?
C461 C463 1.534(5) . ?
C26 C261 1.520(5) . ?
C26 C25 1.395(5) . ?
C161 H161 1.0000 . ?
C161 H16A 1.0000 . ?
C161 C162 1.521(6) . ?
C161 C163 1.568(14) . ?
C161 C164 1.549(9) . ?
C113 H11C 0.9900 . ?
C113 H11D 0.9900 . ?
C113 C114 1.517(5) . ?
C421 H421 1.0000 . ?
C421 C423 1.528(6) . ?
C421 C422 1.534(6) . ?
C114 H11E 0.9900 . ?
C114 H11F 0.9900 . ?
C114 C115 1.531(5) . ?
C45 H45 0.9500 . ?
C45 C44 1.389(6) . ?
C44 H44 0.9500 . ?
C44 C43 1.379(6) . ?
C261 H261 1.0000 . ?
C261 C262 1.536(6) . ?
C261 C263 1.524(6) . ?
C15 H15 0.9500 . ?
C15 C14 1.375(6) . ?
C43 H43 0.9500 . ?
C35 H35 0.9500 . ?
C35 C34 1.394(6) . ?
C4 H4A 0.9900 . ?
C4 H4B 0.9900 . ?
C4 C3 1.526(6) . ?
C14 H14 0.9500 . ?
C23 H23 0.9500 . ?
C23 C24 1.391(6) . ?
C321 H321 1.0000 . ?
C321 C322 1.515(6) . ?
C321 C323 1.521(6) . ?
C33 H33 0.9500 . ?
C33 C34 1.379(6) . ?
C24 H24 0.9500 . ?
C24 C25 1.373(6) . ?
C25 H25 0.9500 . ?
C462 H46A 0.9800 . ?
C462 H46B 0.9800 . ?
C462 H46C 0.9800 . ?
C34 H34 0.9500 . ?
C423 H42A 0.9800 . ?
C423 H42B 0.9800 . ?
C423 H42C 0.9800 . ?
C213 H21C 0.9900 . ?
C213 H21D 0.9900 . ?
C213 C214 1.490(6) . ?
C362 H36A 0.9800 . ?
C362 H36B 0.9800 . ?
C362 H36C 0.9800 . ?
C1 H1A 0.9900 . ?
C1 H1B 0.9900 . ?
C1 C2 1.505(6) . ?
C223 H22A 0.9800 . ?
C223 H22B 0.9800 . ?
C223 H22C 0.9800 . ?
C115 H11G 0.9800 . ?
C115 H11H 0.9800 . ?
C115 H11I 0.9800 . ?
C122 H12A 0.9800 . ?
C122 H12B 0.9800 . ?
C122 H12C 0.9800 . ?
C463 H46D 0.9800 . ?
C463 H46E 0.9800 . ?
C463 H46F 0.9800 . ?
C123 H12D 0.9800 . ?
C123 H12E 0.9800 . ?
C123 H12F 0.9800 . ?
C262 H26A 0.9800 . ?
C262 H26B 0.9800 . ?
C262 H26C 0.9800 . ?
C3 H3A 0.9900 . ?
C3 H3B 0.9900 . ?
C3 C2 1.527(7) . ?
C363 H36D 0.9800 . ?
C363 H36E 0.9800 . ?
C363 H36F 0.9800 . ?
C214 H21E 0.9900 . ?
C214 H21F 0.9900 . ?
C214 C215 1.522(6) . ?
C222 H22D 0.9800 . ?
C222 H22E 0.9800 . ?
C222 H22F 0.9800 . ?
C2 H2A 0.9900 . ?
C2 H2B 0.9900 . ?
C263 H26D 0.9800 . ?
C263 H26E 0.9800 . ?
C263 H26F 0.9800 . ?
C422 H42D 0.9800 . ?
C422 H42E 0.9800 . ?
C422 H42F 0.9800 . ?
C162 H16B 0.9800 . ?
C162 H16C 0.9800 . ?
C162 H16D 0.9800 . ?
C322 H32A 0.9800 . ?
C322 H32B 0.9800 . ?
C322 H32C 0.9800 . ?
C323 H32D 0.9800 . ?
C323 H32E 0.9800 . ?
C323 H32F 0.9800 . ?
C215 H21G 0.9800 . ?
C215 H21H 0.9800 . ?
C215 H21I 0.9800 . ?
C163 H16E 0.9800 . ?
C163 H16F 0.9800 . ?
C163 H16G 0.9800 . ?
C164 H16H 0.9800 . ?
C164 H16I 0.9800 . ?
C164 H16J 0.9800 . ?

loop_
_geom_torsion_atom_site_label_1
_geom_torsion_atom_site_label_2
_geom_torsion_atom_site_label_3
_geom_torsion_atom_site_label_4
_geom_torsion
_geom_torsion_site_symmetry_1
_geom_torsion_site_symmetry_2
_geom_torsion_site_symmetry_3
_geom_torsion_site_symmetry_4
_geom_torsion_publ_flag
O1 C4 C3 C2 -7.0(5) . . . . ?
O1 C1 C2 C3 33.5(5) . . . . ?
N4 C211 C212 C213 -92.9(4) . . . . ?
N4 C41 C46 C461 -6.1(5) . . . . ?
N4 C41 C46 C45 170.6(3) . . . . ?
N4 C41 C42 C421 6.9(5) . . . . ?
N4 C41 C42 C43 -169.8(3) . . . . ?
N3 C211 C212 C213 84.1(4) . . . . ?
N3 C31 C32 C321 -1.7(5) . . . . ?
N3 C31 C32 C33 179.9(3) . . . . ?
N3 C31 C32 Li2 100.8(4) . . . . ?
N3 C31 C36 C361 2.4(5) . . . . ?
N3 C31 C36 C35 -178.8(3) . . . . ?
N3 C31 C36 Li2 -108.8(4) . . . . ?
N2 C111 C112 C113 109.0(4) . . . . ?
N2 C21 C22 C221 -2.7(5) . . . . ?
N2 C21 C22 C23 178.6(3) . . . . ?
N2 C21 C26 C261 0.0(6) . . . . ?
N2 C21 C26 C25 -179.1(3) . . . . ?
N1 C111 C112 C113 -66.3(4) . . . . ?
N1 C11 C16 C161 -3.2(5) . . . . ?
N1 C11 C16 C15 -179.2(3) . . . . ?
C211 N4 C41 C46 106.6(4) . . . . ?
C211 N4 C41 C42 -81.5(4) . . . . ?
C211 N3 C31 C32 -88.3(4) . . . . ?
C211 N3 C31 C36 91.0(4) . . . . ?
C211 N3 C31 Li2 -6.8(4) . . . . ?
C211 C212 C213 C214 178.5(4) . . . . ?
C41 N4 C211 N3 179.7(3) . . . . ?
C41 N4 C211 C212 -3.5(5) . . . . ?
C41 C46 C461 C462 100.0(4) . . . . ?
C41 C46 C461 C463 -136.7(4) . . . . ?
C41 C46 C45 C44 -0.3(6) . . . . ?
C41 C42 C421 C423 123.2(4) . . . . ?
C41 C42 C421 C422 -113.1(4) . . . . ?
C41 C42 C43 C44 -0.9(6) . . . . ?
C12 C11 C16 C161 171.5(3) . . . . ?
C12 C11 C16 C15 -4.5(5) . . . . ?
C12 C13 C14 C15 -0.5(6) . . . . ?
C111 N2 C21 C22 88.2(5) . . . . ?
C111 N2 C21 C26 -96.1(4) . . . . ?
C111 N1 C11 C12 112.0(4) . . . . ?
C111 N1 C11 C16 -73.3(5) . . . . ?
C111 C112 C113 C114 -166.8(3) . . . . ?
C46 C41 C42 C421 178.7(3) . . . . ?
C46 C41 C42 C43 2.0(5) . . . . ?
C46 C45 C44 C43 1.4(6) . . . . ?
C31 N3 C211 N4 3.9(5) . . . . ?
C31 N3 C211 C212 -173.2(3) . . . . ?
C31 C32 C321 C322 -92.5(5) . . . . ?
C31 C32 C321 C323 143.3(4) . . . . ?
C31 C32 C33 C34 -1.6(6) . . . . ?
C31 C36 C35 C34 -0.8(6) . . . . ?
C11 N1 C111 N2 173.9(3) . . . . ?
C11 N1 C111 C112 -10.5(5) . . . . ?
C11 N1 C111 Li1 -173.7(4) . . . . ?
C11 C12 C13 C14 -2.1(6) . . . . ?
C11 C12 C121 C122 107.4(4) . . . . ?
C11 C12 C121 C123 -128.3(4) . . . . ?
C11 C16 C161 C162 151.0(4) . . . . ?
C11 C16 C161 C163 -108.6(14) . . . . ?
C11 C16 C161 C164 -74.9(11) . . . . ?
C11 C16 C15 C14 2.0(6) . . . . ?
C21 N2 C111 N1 -178.5(3) . . . . ?
C21 N2 C111 C112 6.0(5) . . . . ?
C21 N2 C111 Li1 169.1(4) . . . . ?
C21 C22 C221 C223 -102.8(4) . . . . ?
C21 C22 C221 C222 134.3(4) . . . . ?
C21 C22 C23 C24 -0.9(6) . . . . ?
C21 C26 C261 C262 -104.0(4) . . . . ?
C21 C26 C261 C263 132.2(4) . . . . ?
C21 C26 C25 C24 1.8(6) . . . . ?
C112 C113 C114 C115 -171.7(3) . . . . ?
C42 C41 C46 C461 -178.0(3) . . . . ?
C42 C41 C46 C45 -1.4(5) . . . . ?
C13 C12 C11 N1 179.4(3) . . . . ?
C13 C12 C11 C16 4.5(5) . . . . ?
C13 C12 C121 C122 -73.2(4) . . . . ?
C13 C12 C121 C123 51.2(5) . . . . ?
C212 C213 C214 C215 176.2(4) . . . . ?
C22 C21 C26 C261 175.7(3) . . . . ?
C22 C21 C26 C25 -3.3(6) . . . . ?
C22 C23 C24 C25 -0.6(7) . . . . ?
C121 C12 C11 N1 -1.2(5) . . . . ?
C121 C12 C11 C16 -176.1(3) . . . . ?
C121 C12 C13 C14 178.5(4) . . . . ?
C16 C15 C14 C13 0.5(6) . . . . ?
C361 C36 C35 C34 178.0(4) . . . . ?
C32 C31 C36 C361 -178.2(3) . . . . ?
C32 C31 C36 C35 0.6(5) . . . . ?
C32 C31 C36 Li2 70.5(3) . . . . ?
C32 C33 C34 C35 1.5(7) . . . . ?
C221 C22 C23 C24 -179.6(4) . . . . ?
C36 C31 C32 C321 178.9(3) . . . . ?
C36 C31 C32 C33 0.6(6) . . . . ?
C36 C31 C32 Li2 -78.5(4) . . . . ?
C36 C35 C34 C33 -0.3(7) . . . . ?
C461 C46 C45 C44 176.4(4) . . . . ?
C26 C21 C22 C221 -178.5(3) . . . . ?
C26 C21 C22 C23 2.9(6) . . . . ?
C161 C16 C15 C14 -174.0(4) . . . . ?
C421 C42 C43 C44 -177.7(4) . . . . ?
C45 C46 C461 C462 -76.6(4) . . . . ?
C45 C46 C461 C463 46.7(5) . . . . ?
C45 C44 C43 C42 -0.8(6) . . . . ?
C261 C26 C25 C24 -177.2(4) . . . . ?
C15 C16 C161 C162 -33.0(6) . . . . ?
C15 C16 C161 C163 67.4(15) . . . . ?
C15 C16 C161 C164 101.1(11) . . . . ?
C43 C42 C421 C423 -60.1(5) . . . . ?
C43 C42 C421 C422 63.6(5) . . . . ?
C4 O1 C1 C2 -38.8(4) . . . . ?
C4 C3 C2 C1 -15.7(5) . . . . ?
C23 C22 C221 C223 75.9(5) . . . . ?
C23 C22 C221 C222 -47.0(5) . . . . ?
C23 C24 C25 C26 0.1(7) . . . . ?
C321 C32 C33 C34 -180.0(4) . . . . ?
C33 C32 C321 C322 85.8(5) . . . . ?
C33 C32 C321 C323 -38.4(6) . . . . ?
C25 C26 C261 C262 75.0(5) . . . . ?
C25 C26 C261 C263 -48.7(5) . . . . ?
C362 C361 C36 C31 -146.2(4) . . . . ?
C362 C361 C36 C35 35.0(5) . . . . ?
C362 C361 C36 Li2 -74.1(4) . . . . ?
C1 O1 C4 C3 28.3(4) . . . . ?
C363 C361 C36 C31 90.7(4) . . . . ?
C363 C361 C36 C35 -88.1(4) . . . . ?
C363 C361 C36 Li2 162.8(3) . . . . ?
Li1 N3 C211 N4 177.9(3) . . . . ?
Li1 N3 C211 C212 0.9(5) . . . . ?
Li1 N3 C31 C32 97.6(4) . . . . ?
Li1 N3 C31 C36 -83.1(4) . . . . ?
Li1 N3 C31 Li2 179.2(3) . . . . ?
Li1 N2 C111 N1 12.4(4) . . . . ?
Li1 N2 C111 C112 -163.1(3) . . . . ?
Li1 N2 C21 C22 -113.7(6) . . . . ?
Li1 N2 C21 C26 62.0(8) . . . . ?
Li1 N1 C111 N2 -12.3(4) . . . . ?
Li1 N1 C111 C112 163.2(4) . . . . ?
Li1 N1 C11 C12 -54.4(8) . . . . ?
Li1 N1 C11 C16 120.4(6) . . . . ?
Li1 C111 C112 C113 23.6(14) . . . . ?
Li2 O1 C4 C3 -144.7(4) . . . . ?
Li2 O1 C1 C2 133.9(4) . . . . ?
Li2 N4 C211 N3 2.7(5) . . . . ?
Li2 N4 C211 C212 179.5(3) . . . . ?
Li2 N4 C41 C46 -76.1(4) . . . . ?
Li2 N4 C41 C42 95.7(4) . . . . ?
Li2 C31 C32 C321 -102.5(4) . . . . ?
Li2 C31 C32 C33 79.1(4) . . . . ?
Li2 C31 C36 C361 111.2(4) . . . . ?
Li2 C31 C36 C35 -70.0(4) . . . . ?
Li2 C32 C321 C322 -172.6(4) . . . . ?
Li2 C32 C321 C323 63.3(5) . . . . ?
Li2 C32 C33 C34 67.5(4) . . . . ?
Li2 C36 C35 C34 -55.9(4) . . . . ?
